data_7231525
loop_
_publ_author_name
'Yue, Pengyun'
'Dong, Caiqiao'
'Zhang, Mingtao'
'Xu, Danrui'
'Parkin, Sean'
'Li, Tonglei'
'Li, Conggang'
'Yu, Faquan'
'Long, Sihui'

_publ_section_title
;
 Zwitterion formation and subsequent carboxylate--pyridinium NH synthon
 generation through isomerization of 2-anilinonicotinic acid
;
_journal_issue 40
_journal_name_full CrystEngComm
_journal_page_first 6126
_journal_paper_doi 10.1039/C8CE01255E
_journal_volume 20
_journal_year 2018
_chemical_formula_moiety 'C12 H10 N2 O2'
_chemical_formula_sum 'C12 H10 N2 O2'
_chemical_formula_weight 214.22
_space_group_crystal_system monoclinic
_space_group_IT_number 14
_space_group_name_Hall '-P 2ybc'
_space_group_name_H-M_alt 'P 1 21/c 1'
_symmetry_space_group_name_Hall '-P 2ybc'
_symmetry_space_group_name_H-M 'P 1 21/c 1'
_atom_sites_solution_hydrogens difmap
_atom_sites_solution_primary direct
_atom_sites_solution_secondary difmap
_audit_creation_method SHELXL-2018/3
_audit_update_record
;
2018-08-28 deposited with the CCDC.
2018-09-12 downloaded from the CCDC.
;
_cell_angle_alpha 90
_cell_angle_beta 107.6860(9)
_cell_angle_gamma 90
_cell_formula_units_Z 8
_cell_length_a 13.8180(2)
_cell_length_b 11.3050(2)
_cell_length_c 13.5600(3)
_cell_measurement_reflns_used 4867
_cell_measurement_temperature 90.0(2)
_cell_measurement_theta_max 27.48
_cell_measurement_theta_min 1.00
_cell_volume 2018.12(6)
_computing_cell_refinement '<i>SCALEPACK</i> (Otwinowski & Minor, 2006)'
_computing_data_collection '<i>COLLECT</i> (Nonius, 1998)'
_computing_data_reduction '<i>DENZO-SMN</i> (Otwinowski & Minor, 2006)'
_computing_molecular_graphics '<i>XP in SHELXTL</i> (Sheldrick, 2008)'
_computing_publication_material '<i>SHELX</i> (Sheldrick, 2008) and <i>CIFFIX</i> (Parkin, 2013)'
_computing_structure_refinement '<i>SHELXL-2018/1</i> (Sheldrick, 2015b)'
_computing_structure_solution '<i>SHELXT</i> (Sheldrick, 2015a)'
_diffrn_ambient_temperature 90.0(2)
_diffrn_detector_area_resol_mean 9.1
_diffrn_measured_fraction_theta_full 0.999
_diffrn_measured_fraction_theta_max 0.999
_diffrn_measurement_device_type 'Nonius KappaCCD diffractometer'
_diffrn_measurement_method '\f and \w scans at fixed \c = 55\%'
_diffrn_radiation_type MoK\a
_diffrn_radiation_wavelength 0.71073
_diffrn_reflns_av_R_equivalents 0.0262
_diffrn_reflns_av_unetI/netI 0.0377
_diffrn_reflns_Laue_measured_fraction_full 0.999
_diffrn_reflns_Laue_measured_fraction_max 0.999
_diffrn_reflns_limit_h_max 17
_diffrn_reflns_limit_h_min -17
_diffrn_reflns_limit_k_max 14
_diffrn_reflns_limit_k_min -14
_diffrn_reflns_limit_l_max 17
_diffrn_reflns_limit_l_min -17
_diffrn_reflns_number 8971
_diffrn_reflns_point_group_measured_fraction_full 0.999
_diffrn_reflns_point_group_measured_fraction_max 0.999
_diffrn_reflns_theta_full 25.242
_diffrn_reflns_theta_max 27.493
_diffrn_reflns_theta_min 2.375
_diffrn_source 'fine-focus sealed-tube'
_exptl_absorpt_coefficient_mu 0.098
_exptl_absorpt_correction_T_max 0.995
_exptl_absorpt_correction_T_min 0.962
_exptl_absorpt_correction_type multi-scan
_exptl_absorpt_process_details '<i>Scalepack</i> (Otwinowski & Minor, 2006)'
_exptl_crystal_colour colourless
_exptl_crystal_density_diffrn 1.410
_exptl_crystal_description plate
_exptl_crystal_F_000 896
_exptl_crystal_size_max 0.400
_exptl_crystal_size_mid 0.200
_exptl_crystal_size_min 0.050
_refine_diff_density_max 0.287
_refine_diff_density_min -0.319
_refine_diff_density_rms 0.049
_refine_ls_extinction_method none
_refine_ls_goodness_of_fit_ref 1.044
_refine_ls_hydrogen_treatment constr
_refine_ls_matrix_type full
_refine_ls_number_parameters 289
_refine_ls_number_reflns 4632
_refine_ls_number_restraints 0
_refine_ls_restrained_S_all 1.044
_refine_ls_R_factor_all 0.0606
_refine_ls_R_factor_gt 0.0415
_refine_ls_shift/su_max 0.000
_refine_ls_shift/su_mean 0.000
_refine_ls_structure_factor_coef Fsqd
_refine_ls_weighting_details 'w=1/[\s^2^(Fo^2^)+(0.0643P)^2^+0.3355P] where P=(Fo^2^+2Fc^2^)/3'
_refine_ls_weighting_scheme calc
_refine_ls_wR_factor_gt 0.1062
_refine_ls_wR_factor_ref 0.1162
_reflns_Friedel_coverage 0.000
_reflns_number_gt 3502
_reflns_number_total 4632
_reflns_threshold_expression 'I > 2\s(I)'
_cod_data_source_file c8ce01255e2.cif
_cod_data_source_block k11020
_cod_depositor_comments 'Adding full bibliography for 7231522--7231525.cif.'
_cod_database_code 7231525
_shelx_shelxl_version_number 2018/3
_shelx_space_group_comment
; 
The symmetry employed for this shelxl refinement is uniquely defined 
by the following loop, which should always be used as a source of 
symmetry information in preference to the above space-group names. 
They are only intended as comments. 
;
_shelx_estimated_absorpt_t_min 0.962
_shelx_estimated_absorpt_t_max 0.995
_exptl_absorpt_special_details
; 
In addition to absorption, multi-scan techniques also correct other slowly 
varying changes in scale factor over reciprocal space, such as those caused 
by x-ray beam inhomogeneity, goniometer imperfection, crystal decomposition, 
crystal longer than the x-ray beam cross section, absorption by the crystal 
mount etc.  These account, by and large, for much of the difference between 
estimated values of Tmin and Tmax and the _exptl_absorpt_correction_ values. 
;

loop_
_space_group_symop_operation_xyz
'x, y, z'
'-x, y+1/2, -z+1/2'
'-x, -y, -z'
'x, -y-1/2, z-1/2'

loop_
_atom_site_label
_atom_site_type_symbol
_atom_site_fract_x
_atom_site_fract_y
_atom_site_fract_z
_atom_site_U_iso_or_equiv
_atom_site_adp_type
_atom_site_occupancy
_atom_site_site_symmetry_order
_atom_site_calc_flag
_atom_site_refinement_flags_posn
_atom_site_refinement_flags_adp
N1A N 0.09425(8) -0.16234(10) 0.68765(9) 0.0194(3) Uani 1 1 d . .
H1A H 0.084542 -0.229309 0.716347 0.023 Uiso 1 1 calc R U
C2A C 0.04534(10) -0.06371(11) 0.70136(11) 0.0188(3) Uani 1 1 d . .
H2A H 0.000211 -0.068396 0.741918 0.023 Uiso 1 1 calc R U
C3A C 0.05795(10) 0.04324(11) 0.65923(10) 0.0170(3) Uani 1 1 d . .
C4A C 0.12707(10) 0.05046(11) 0.59907(10) 0.0177(3) Uani 1 1 d . .
C5A C 0.17604(11) -0.05598(11) 0.58536(11) 0.0219(3) Uani 1 1 d . .
H5A H 0.221442 -0.055645 0.544963 0.026 Uiso 1 1 calc R U
C6A C 0.15841(10) -0.15825(12) 0.62960(11) 0.0213(3) Uani 1 1 d . .
H6A H 0.191891 -0.228555 0.619562 0.026 Uiso 1 1 calc R U
C7A C 0.00061(10) 0.14944(11) 0.68073(11) 0.0191(3) Uani 1 1 d . .
O8A O -0.05366(7) 0.13279(8) 0.73936(8) 0.0253(2) Uani 1 1 d . .
O9A O 0.01221(7) 0.24680(8) 0.64145(8) 0.0250(2) Uani 1 1 d . .
N10A N 0.14249(9) 0.15415(9) 0.55851(9) 0.0199(3) Uani 1 1 d . .
H10A H 0.106559 0.214577 0.568766 0.024 Uiso 1 1 calc R U
C11A C 0.21093(10) 0.17706(11) 0.50045(10) 0.0191(3) Uani 1 1 d . .
C12A C 0.1752(1) 0.23917(12) 0.40835(11) 0.0217(3) Uani 1 1 d . .
H12A H 0.106120 0.263225 0.384169 0.026 Uiso 1 1 calc R U
C13A C 0.24064(11) 0.26609(12) 0.35159(11) 0.0242(3) Uani 1 1 d . .
H13A H 0.216087 0.308658 0.288484 0.029 Uiso 1 1 calc R U
C14A C 0.34119(11) 0.23148(12) 0.38611(11) 0.0236(3) Uani 1 1 d . .
H14A H 0.385532 0.249215 0.346580 0.028 Uiso 1 1 calc R U
C15A C 0.37684(11) 0.17081(12) 0.47866(11) 0.0236(3) Uani 1 1 d . .
H15A H 0.445967 0.146861 0.502445 0.028 Uiso 1 1 calc R U
C16A C 0.31286(11) 0.14443(11) 0.53729(11) 0.0213(3) Uani 1 1 d . .
H16A H 0.338287 0.104640 0.601713 0.026 Uiso 1 1 calc R U
N1B N 0.40727(9) -0.38298(10) 0.81562(9) 0.0229(3) Uani 1 1 d . .
H1B H 0.429665 -0.451438 0.800607 0.027 Uiso 1 1 calc R U
C2B C 0.43485(10) -0.28246(12) 0.77884(11) 0.0202(3) Uani 1 1 d . .
H2B H 0.477169 -0.287250 0.735326 0.024 Uiso 1 1 calc R U
C3B C 0.40438(10) -0.17318(11) 0.80158(10) 0.0176(3) Uani 1 1 d . .
C4B C 0.34318(10) -0.16624(11) 0.86976(10) 0.0190(3) Uani 1 1 d . .
C5B C 0.31262(11) -0.27470(12) 0.90361(12) 0.0253(3) Uani 1 1 d . .
H5B H 0.269152 -0.274255 0.946077 0.030 Uiso 1 1 calc R U
C6B C 0.34512(11) -0.37925(12) 0.87570(12) 0.0273(3) Uani 1 1 d . .
H6B H 0.323763 -0.451145 0.898847 0.033 Uiso 1 1 calc R U
C7B C 0.44223(10) -0.06520(12) 0.75850(11) 0.0198(3) Uani 1 1 d . .
O8B O 0.49582(8) -0.08352(8) 0.69954(8) 0.0268(2) Uani 1 1 d . .
O9B O 0.41982(7) 0.03504(8) 0.78527(8) 0.0249(2) Uani 1 1 d . .
N10B N 0.31851(9) -0.06027(9) 0.89966(9) 0.0209(3) Uani 1 1 d . .
H10B H 0.333850 0.001724 0.868086 0.025 Uiso 1 1 calc R U
C11B C 0.27029(10) -0.03670(11) 0.97675(11) 0.0192(3) Uani 1 1 d . .
C12B C 0.31970(11) 0.03771(12) 1.05779(11) 0.0224(3) Uani 1 1 d . .
H12B H 0.385233 0.067656 1.062678 0.027 Uiso 1 1 calc R U
C13B C 0.27335(12) 0.06829(12) 1.13159(11) 0.0272(3) Uani 1 1 d . .
H13B H 0.306894 0.120145 1.186458 0.033 Uiso 1 1 calc R U
C14B C 0.17854(12) 0.02377(13) 1.12584(12) 0.0293(4) Uani 1 1 d . .
H14B H 0.147218 0.044282 1.176902 0.035 Uiso 1 1 calc R U
C15B C 0.12965(11) -0.05084(12) 1.04521(12) 0.0264(3) Uani 1 1 d . .
H15B H 0.064711 -0.081850 1.041370 0.032 Uiso 1 1 calc R U
C16B C 0.17451(10) -0.08091(12) 0.96978(11) 0.0219(3) Uani 1 1 d . .
H16B H 0.140085 -0.131158 0.913996 0.026 Uiso 1 1 calc R U

loop_
_atom_site_aniso_label
_atom_site_aniso_U_11
_atom_site_aniso_U_22
_atom_site_aniso_U_33
_atom_site_aniso_U_23
_atom_site_aniso_U_13
_atom_site_aniso_U_12
N1A 0.0225(6) 0.0144(5) 0.0247(6) 0.0003(5) 0.0122(5) -0.0013(4)
C2A 0.0182(6) 0.0183(7) 0.0220(7) -0.0027(6) 0.0092(6) -0.0022(5)
C3A 0.0179(6) 0.0164(6) 0.0185(7) -0.0016(5) 0.0083(5) -0.0013(5)
C4A 0.0201(7) 0.0171(6) 0.0164(7) -0.0024(5) 0.0066(5) -0.0035(5)
C5A 0.0260(7) 0.0176(7) 0.0281(8) -0.0029(6) 0.0174(6) -0.0025(5)
C6A 0.0235(7) 0.0172(7) 0.0266(8) -0.0047(6) 0.0128(6) -0.0010(5)
C7A 0.0179(6) 0.0175(6) 0.0231(7) -0.0014(5) 0.0081(6) -0.0003(5)
O8A 0.0301(5) 0.0184(5) 0.0363(6) -0.0013(4) 0.0232(5) 0.0002(4)
O9A 0.0298(5) 0.0171(5) 0.0335(6) 0.0050(4) 0.0179(5) 0.0042(4)
N10A 0.0238(6) 0.0156(5) 0.0252(6) 0.0010(5) 0.0146(5) 0.0004(4)
C11A 0.0244(7) 0.0151(6) 0.0207(7) -0.0021(5) 0.0113(6) -0.0034(5)
C12A 0.0222(7) 0.0215(7) 0.0218(7) -0.0002(6) 0.0071(6) -0.0031(6)
C13A 0.0302(8) 0.0247(7) 0.0193(7) 0.0009(6) 0.0099(6) -0.0050(6)
C14A 0.0307(8) 0.0202(7) 0.0262(8) -0.0054(6) 0.0181(7) -0.0065(6)
C15A 0.0227(7) 0.0195(7) 0.0316(8) -0.0031(6) 0.0126(6) -0.0013(6)
C16A 0.0253(7) 0.0165(7) 0.0231(7) 0.0012(5) 0.0086(6) -0.0008(5)
N1B 0.0273(6) 0.0147(6) 0.0317(7) 0.0000(5) 0.0165(6) 0.0020(5)
C2B 0.0207(7) 0.0188(7) 0.0237(7) -0.0006(6) 0.0103(6) -0.0013(5)
C3B 0.0177(6) 0.0165(6) 0.0204(7) 0.0007(5) 0.0083(6) -0.0002(5)
C4B 0.0203(7) 0.0170(6) 0.0206(7) 0.0003(5) 0.0076(6) 0.0013(5)
C5B 0.0322(8) 0.0185(7) 0.0331(8) 0.0036(6) 0.0217(7) 0.0016(6)
C6B 0.0343(8) 0.0177(7) 0.0377(9) 0.0033(6) 0.0226(7) -0.0007(6)
C7B 0.0194(7) 0.0183(7) 0.0237(7) 0.0003(6) 0.0097(6) -0.0003(5)
O8B 0.0335(6) 0.0191(5) 0.0375(6) -0.0002(4) 0.0252(5) -0.0008(4)
O9B 0.0323(6) 0.0153(5) 0.0333(6) 0.0002(4) 0.0193(5) 0.0003(4)
N10B 0.0283(6) 0.0142(5) 0.0255(6) 0.0014(5) 0.0162(5) 0.0003(5)
C11B 0.0227(7) 0.0156(6) 0.0225(7) 0.0036(5) 0.0118(6) 0.0046(5)
C12B 0.0224(7) 0.0201(7) 0.0258(8) 0.0029(6) 0.0091(6) 0.0017(5)
C13B 0.0381(8) 0.0225(7) 0.0228(8) -0.0002(6) 0.0118(7) 0.0048(6)
C14B 0.0393(9) 0.0249(7) 0.0324(9) 0.0069(6) 0.0238(7) 0.0111(7)
C15B 0.0252(7) 0.0221(7) 0.0378(9) 0.0092(6) 0.0183(7) 0.0051(6)
C16B 0.0235(7) 0.0166(6) 0.0268(8) 0.0027(6) 0.0093(6) 0.0020(5)

loop_
_atom_type_symbol
_atom_type_description
_atom_type_scat_dispersion_real
_atom_type_scat_dispersion_imag
_atom_type_scat_source
C C 0.0033 0.0016 'International Tables Vol C Tables 4.2.6.8 and 6.1.1.4'
H H 0.0000 0.0000 'International Tables Vol C Tables 4.2.6.8 and 6.1.1.4'
N N 0.0061 0.0033 'International Tables Vol C Tables 4.2.6.8 and 6.1.1.4'
O O 0.0106 0.0060 'International Tables Vol C Tables 4.2.6.8 and 6.1.1.4'

loop_
_geom_angle_atom_site_label_1
_geom_angle_atom_site_label_2
_geom_angle_atom_site_label_3
_geom_angle
C2A N1A C6A 119.82(11)
C2A N1A H1A 120.1
C6A N1A H1A 120.1
N1A C2A C3A 122.72(12)
N1A C2A H2A 118.6
C3A C2A H2A 118.6
C2A C3A C4A 118.56(11)
C2A C3A C7A 118.61(11)
C4A C3A C7A 122.81(11)
N10A C4A C5A 123.12(11)
N10A C4A C3A 119.99(11)
C5A C4A C3A 116.89(11)
C6A C5A C4A 120.46(12)
C6A C5A H5A 119.8
C4A C5A H5A 119.8
N1A C6A C5A 121.53(12)
N1A C6A H6A 119.2
C5A C6A H6A 119.2
O9A C7A O8A 125.14(12)
O9A C7A C3A 118.17(11)
O8A C7A C3A 116.66(11)
C4A N10A C11A 126.92(11)
C4A N10A H10A 116.5
C11A N10A H10A 116.5
C12A C11A C16A 120.10(12)
C12A C11A N10A 118.35(12)
C16A C11A N10A 121.44(12)
C11A C12A C13A 119.80(13)
C11A C12A H12A 120.1
C13A C12A H12A 120.1
C14A C13A C12A 120.52(13)
C14A C13A H13A 119.7
C12A C13A H13A 119.7
C13A C14A C15A 119.50(12)
C13A C14A H14A 120.2
C15A C14A H14A 120.2
C14A C15A C16A 120.84(13)
C14A C15A H15A 119.6
C16A C15A H15A 119.6
C15A C16A C11A 119.19(13)
C15A C16A H16A 120.4
C11A C16A H16A 120.4
C2B N1B C6B 120.11(12)
C2B N1B H1B 119.9
C6B N1B H1B 119.9
N1B C2B C3B 122.58(12)
N1B C2B H2B 118.7
C3B C2B H2B 118.7
C2B C3B C4B 118.48(12)
C2B C3B C7B 118.33(11)
C4B C3B C7B 123.09(11)
N10B C4B C5B 123.13(12)
N10B C4B C3B 119.87(11)
C5B C4B C3B 117.00(11)
C6B C5B C4B 120.41(12)
C6B C5B H5B 119.8
C4B C5B H5B 119.8
N1B C6B C5B 121.29(13)
N1B C6B H6B 119.4
C5B C6B H6B 119.4
O9B C7B O8B 125.09(12)
O9B C7B C3B 118.12(11)
O8B C7B C3B 116.77(11)
C4B N10B C11B 127.36(11)
C4B N10B H10B 116.3
C11B N10B H10B 116.3
C12B C11B C16B 120.05(12)
C12B C11B N10B 117.84(12)
C16B C11B N10B 122.03(13)
C13B C12B C11B 119.93(13)
C13B C12B H12B 120.0
C11B C12B H12B 120.0
C14B C13B C12B 120.40(14)
C14B C13B H13B 119.8
C12B C13B H13B 119.8
C13B C14B C15B 119.53(13)
C13B C14B H14B 120.2
C15B C14B H14B 120.2
C14B C15B C16B 120.72(13)
C14B C15B H15B 119.6
C16B C15B H15B 119.6
C15B C16B C11B 119.35(14)
C15B C16B H16B 120.3
C11B C16B H16B 120.3

loop_
_geom_bond_atom_site_label_1
_geom_bond_atom_site_label_2
_geom_bond_distance
N1A C2A 1.3457(16)
N1A C6A 1.3534(16)
N1A H1A 0.8800
C2A C3A 1.3708(17)
C2A H2A 0.9500
C3A C4A 1.4345(17)
C3A C7A 1.5148(17)
C4A N10A 1.3392(16)
C4A C5A 1.4201(18)
C5A C6A 1.3582(18)
C5A H5A 0.9500
C6A H6A 0.9500
C7A O9A 1.2540(15)
C7A O8A 1.2618(15)
N10A C11A 1.4261(16)
N10A H10A 0.8800
C11A C12A 1.3862(19)
C11A C16A 1.394(2)
C12A C13A 1.3877(18)
C12A H12A 0.9500
C13A C14A 1.381(2)
C13A H13A 0.9500
C14A C15A 1.383(2)
C14A H14A 0.9500
C15A C16A 1.3890(18)
C15A H15A 0.9500
C16A H16A 0.9500
N1B C2B 1.3420(17)
N1B C6B 1.3521(17)
N1B H1B 0.8800
C2B C3B 1.3702(18)
C2B H2B 0.9500
C3B C4B 1.4323(17)
C3B C7B 1.5135(18)
C4B N10B 1.3415(16)
C4B C5B 1.4178(18)
C5B C6B 1.3583(19)
C5B H5B 0.9500
C6B H6B 0.9500
C7B O9B 1.2570(15)
C7B O8B 1.2610(15)
N10B C11B 1.4252(16)
N10B H10B 0.8800
C11B C12B 1.388(2)
C11B C16B 1.3908(18)
C12B C13B 1.3858(19)
C12B H12B 0.9500
C13B C14B 1.383(2)
C13B H13B 0.9500
C14B C15B 1.384(2)
C14B H14B 0.9500
C15B C16B 1.3896(19)
C15B H15B 0.9500
C16B H16B 0.9500

loop_
_geom_hbond_atom_site_label_D
_geom_hbond_atom_site_label_H
_geom_hbond_atom_site_label_A
_geom_hbond_distance_DH
_geom_hbond_distance_HA
_geom_hbond_distance_DA
_geom_hbond_angle_DHA
_geom_hbond_site_symmetry_A
_geom_hbond_publ_flag
N1A H1A O8A 0.88 1.77 2.6450(14) 173.4 2_546 yes
N10A H10A O9A 0.88 1.89 2.6140(14) 137.9 . yes
N1B H1B O8B 0.88 1.81 2.6726(14) 164.5 2_646 yes
N10B H10B O9B 0.88 1.90 2.6164(14) 136.9 . yes

loop_
_geom_torsion_atom_site_label_1
_geom_torsion_atom_site_label_2
_geom_torsion_atom_site_label_3
_geom_torsion_atom_site_label_4
_geom_torsion
C6A N1A C2A C3A -0.5(2)
N1A C2A C3A C4A -0.8(2)
N1A C2A C3A C7A -179.03(12)
C2A C3A C4A N10A -178.75(12)
C7A C3A C4A N10A -0.6(2)
C2A C3A C4A C5A 1.55(19)
C7A C3A C4A C5A 179.74(12)
N10A C4A C5A C6A 179.10(13)
C3A C4A C5A C6A -1.2(2)
C2A N1A C6A C5A 0.9(2)
C4A C5A C6A N1A 0.0(2)
C2A C3A C7A O9A -179.65(13)
C4A C3A C7A O9A 2.2(2)
C2A C3A C7A O8A 1.96(19)
C4A C3A C7A O8A -176.24(12)
C5A C4A N10A C11A -2.8(2)
C3A C4A N10A C11A 177.55(12)
C4A N10A C11A C12A 131.98(14)
C4A N10A C11A C16A -51.70(19)
C16A C11A C12A C13A 1.7(2)
N10A C11A C12A C13A 178.03(12)
C11A C12A C13A C14A 0.0(2)
C12A C13A C14A C15A -0.8(2)
C13A C14A C15A C16A -0.1(2)
C14A C15A C16A C11A 1.7(2)
C12A C11A C16A C15A -2.5(2)
N10A C11A C16A C15A -178.77(12)
C6B N1B C2B C3B 1.6(2)
N1B C2B C3B C4B 1.9(2)
N1B C2B C3B C7B 178.31(12)
C2B C3B C4B N10B 175.01(13)
C7B C3B C4B N10B -1.2(2)
C2B C3B C4B C5B -4.1(2)
C7B C3B C4B C5B 179.62(13)
N10B C4B C5B C6B -175.96(14)
C3B C4B C5B C6B 3.2(2)
C2B N1B C6B C5B -2.7(2)
C4B C5B C6B N1B 0.2(2)
C2B C3B C7B O9B -175.22(13)
C4B C3B C7B O9B 1.0(2)
C2B C3B C7B O8B 3.51(19)
C4B C3B C7B O8B 179.75(13)
C5B C4B N10B C11B 8.0(2)
C3B C4B N10B C11B -171.09(13)
C4B N10B C11B C12B 123.53(15)
C4B N10B C11B C16B -59.8(2)
C16B C11B C12B C13B -0.2(2)
N10B C11B C12B C13B 176.55(12)
C11B C12B C13B C14B 0.9(2)
C12B C13B C14B C15B -0.6(2)
C13B C14B C15B C16B -0.4(2)
C14B C15B C16B C11B 1.0(2)
C12B C11B C16B C15B -0.7(2)
N10B C11B C16B C15B -177.35(12)
